data_4132133
loop_
_publ_author_name
'Kim, Soobin'
'Castillo, Henry D.'
'Lee, Milim'
'Mortensen, Riley D.'
'Tait, Steven L.'
'Lee, Dongwhan'

_publ_section_title
;
 From Foldable Open Chains to Shape-Persistent Macrocycles: Synthesis,
 Impact on 2D Ordering, and Stimulated Self-Assembly.
;
_journal_issue 13
_journal_name_full 'Journal of the American Chemical Society'
_journal_page_first 4726
_journal_page_last 4735
_journal_paper_doi 10.1021/jacs.8b01805
_journal_volume 140
_journal_year 2018
_chemical_formula_moiety '2(C H Cl3), C68 H68 N12 O4'
_chemical_formula_sum 'C70 H72 Cl6 N12 O4'
_chemical_formula_weight 1358.09
_space_group_crystal_system triclinic
_space_group_IT_number 2
_space_group_name_Hall '-P 1'
_space_group_name_H-M_alt 'P -1'
_atom_sites_solution_hydrogens geom
_atom_sites_solution_primary dual
_audit_creation_date 2018-02-10
_audit_creation_method
;
Olex2 1.2
(compiled 2017.08.10 svn.r3458 for OlexSys, GUI svn.r5381)
;
_cell_angle_alpha 66.511(4)
_cell_angle_beta 88.482(3)
_cell_angle_gamma 67.769(4)
_cell_formula_units_Z 1
_cell_length_a 11.1142(4)
_cell_length_b 13.0030(5)
_cell_length_c 13.8223(5)
_cell_measurement_reflns_used 4582
_cell_measurement_temperature 99.98(10)
_cell_measurement_theta_max 28.6790
_cell_measurement_theta_min 3.9310
_cell_volume 1677.58(14)
_computing_cell_refinement 'CrysAlisPro 1.171.39.29d (Rigaku OD, 2017)'
_computing_data_collection 'CrysAlisPro 1.171.39.29d (Rigaku OD, 2017)'
_computing_data_reduction 'CrysAlisPro 1.171.39.29d (Rigaku OD, 2017)'
_computing_molecular_graphics 'Olex2 (Dolomanov et al., 2009)'
_computing_publication_material 'Olex2 (Dolomanov et al., 2009)'
_computing_structure_refinement 'ShelXL (Sheldrick, 2015)'
_computing_structure_solution 'ShelXT (Sheldrick, 2015)'
_diffrn_ambient_environment N~2~
_diffrn_ambient_temperature 99.98(10)
_diffrn_detector 'CCD plate'
_diffrn_detector_area_resol_mean 5.2262
_diffrn_detector_type AtlasS2
_diffrn_measured_fraction_theta_full 0.991
_diffrn_measured_fraction_theta_max 0.818
_diffrn_measurement_details
;
List of Runs (angles in degrees, time in seconds):

  # Type    Start    End  Width  t~exp~   \w     \q     \k     \f   Frames
--------------------------------------------------------------------------
  1  \w    -39.00  60.00   1.00   10.71    --  -11.04  57.00 150.00   99
  2  \w    -80.00  16.00   1.00   10.71    --  -11.04 -57.00   0.00   96
  3  \w     34.00  99.00   1.00   10.71    --   11.51-178.00   0.00   65
;
_diffrn_measurement_device 'four-circle diffractometer'
_diffrn_measurement_device_type 'SuperNova, Dual, Cu at home/near, AtlasS2'
_diffrn_measurement_method '\w scans'
_diffrn_orient_matrix_type 'CrysAlisPro convention (1999,Acta A55,543-557)'
_diffrn_orient_matrix_UB_11 0.0450673000
_diffrn_orient_matrix_UB_12 -0.0549882000
_diffrn_orient_matrix_UB_13 -0.0015339000
_diffrn_orient_matrix_UB_21 0.0479136000
_diffrn_orient_matrix_UB_22 -0.0027154000
_diffrn_orient_matrix_UB_23 0.0348826000
_diffrn_orient_matrix_UB_31 -0.0230351000
_diffrn_orient_matrix_UB_32 -0.0344228000
_diffrn_orient_matrix_UB_33 0.0444981000
_diffrn_radiation_monochromator mirror
_diffrn_radiation_probe x-ray
_diffrn_radiation_type MoK\a
_diffrn_radiation_wavelength 0.71073
_diffrn_reflns_av_R_equivalents 0.0235
_diffrn_reflns_av_unetI/netI 0.0457
_diffrn_reflns_Laue_measured_fraction_full 0.991
_diffrn_reflns_Laue_measured_fraction_max 0.818
_diffrn_reflns_limit_h_max 10
_diffrn_reflns_limit_h_min -14
_diffrn_reflns_limit_k_max 17
_diffrn_reflns_limit_k_min -16
_diffrn_reflns_limit_l_max 17
_diffrn_reflns_limit_l_min -17
_diffrn_reflns_number 11711
_diffrn_reflns_point_group_measured_fraction_full 0.991
_diffrn_reflns_point_group_measured_fraction_max 0.818
_diffrn_reflns_theta_full 25.242
_diffrn_reflns_theta_max 29.477
_diffrn_reflns_theta_min 3.444
_diffrn_source 'micro-focus sealed X-ray tube'
_diffrn_source_type 'SuperNova (Mo) X-ray Source'
_exptl_absorpt_coefficient_mu 0.315
_exptl_absorpt_correction_T_max 1.000
_exptl_absorpt_correction_T_min 0.631
_exptl_absorpt_correction_type gaussian
_exptl_absorpt_process_details
;
CrysAlisPro 1.171.39.29d (Rigaku Oxford Diffraction, 2017)
Numerical absorption correction based on gaussian integration over
			a multifaceted crystal model
Empirical absorption correction using spherical harmonics,
 implemented in SCALE3 ABSPACK scaling algorithm.
;
_exptl_crystal_colour 'clear light yellow'
_exptl_crystal_colour_lustre clear
_exptl_crystal_colour_modifier light
_exptl_crystal_colour_primary yellow
_exptl_crystal_density_diffrn 1.344
_exptl_crystal_description needle
_exptl_crystal_F_000 710
_exptl_crystal_size_max 0.446
_exptl_crystal_size_mid 0.291
_exptl_crystal_size_min 0.246
_refine_diff_density_max 1.484
_refine_diff_density_min -0.920
_refine_diff_density_rms 0.111
_refine_ls_extinction_method none
_refine_ls_goodness_of_fit_ref 1.024
_refine_ls_hydrogen_treatment constr
_refine_ls_matrix_type full
_refine_ls_number_parameters 417
_refine_ls_number_reflns 7633
_refine_ls_number_restraints 0
_refine_ls_restrained_S_all 1.024
_refine_ls_R_factor_all 0.1064
_refine_ls_R_factor_gt 0.0876
_refine_ls_shift/su_max 0.000
_refine_ls_shift/su_mean 0.000
_refine_ls_structure_factor_coef Fsqd
_refine_ls_weighting_details 'w=1/[\s^2^(Fo^2^)+(0.1330P)^2^+4.6084P] where P=(Fo^2^+2Fc^2^)/3'
_refine_ls_weighting_scheme calc
_refine_ls_wR_factor_gt 0.2446
_refine_ls_wR_factor_ref 0.2639
_reflns_Friedel_coverage 0.000
_reflns_number_gt 5984
_reflns_number_total 7633
_reflns_threshold_expression 'I > 2\s(I)'
_cod_data_source_file ja8b01805_si_002.cif
_cod_data_source_block exp_64
_cod_original_cell_volume 1677.59(13)
_cod_database_code 4132133
_shelx_shelxl_version_number 2014/7
_chemical_oxdiff_formula C70H72Cl6N12O4
_shelx_space_group_comment
;
The symmetry employed for this shelxl refinement is uniquely defined
by the following loop, which should always be used as a source of
symmetry information in preference to the above space-group names.
They are only intended as comments.
;
_reflns_odcompleteness_completeness 98.54
_reflns_odcompleteness_iscentric 1
_reflns_odcompleteness_theta 26.32
_olex2_refinement_description
;
1. Fixed Uiso
 At 1.2 times of:
  All C(H) groups, All C(H,H) groups
 At 1.5 times of:
  All C(H,H,H) groups
2.a Ternary CH refined with riding coordinates:
 C017(H017)
2.b Secondary CH2 refined with riding coordinates:
 C00Y(H00A,H00B), C00Z(H00C,H00D), C010(H01A,H01B), C011(H01C,H01D), C012(H01E,
 H01F), C013(H01G,H01H), C014(H01I,H01J), C016(H01N,H01O), C018(H01P,H01Q),
 C01A(H01U,H01V)
2.c Aromatic/amide H refined with riding coordinates:
 C00K(H00K), C00L(H00L), C00P(H00P), C00Q(H00Q), C00R(H00R), C00T(H00T),
 C00V(H00V), C00X(H00X)
2.d Idealised Me refined as rotating group:
 C015(H01K,H01L,H01M), C019(H01R,H01S,H01T)
;
_olex2_submission_special_instructions 'No special instructions were received'
_oxdiff_exptl_absorpt_empirical_details
;
Empirical correction (ABSPACK) includes:
- Absorption correction using spherical harmonics
- Frame scaling
- B-factor correction
;
_oxdiff_exptl_absorpt_empirical_full_max 1.572
_oxdiff_exptl_absorpt_empirical_full_min 0.659

loop_
_space_group_symop_operation_xyz
'x, y, z'
'-x, -y, -z'

loop_
_atom_site_label
_atom_site_type_symbol
_atom_site_fract_x
_atom_site_fract_y
_atom_site_fract_z
_atom_site_U_iso_or_equiv
_atom_site_adp_type
_atom_site_occupancy
_atom_site_site_symmetry_order
_atom_site_calc_flag
_atom_site_refinement_flags_posn
Cl01 Cl 0.97656(12) 0.84952(13) 0.47554(11) 0.0515(3) Uani 1 1 d .
Cl02 Cl 0.96868(14) 0.84296(13) 0.68712(11) 0.0589(4) Uani 1 1 d .
Cl03 Cl 0.94235(14) 0.64925(12) 0.64853(13) 0.0625(4) Uani 1 1 d .
O004 O 0.6790(2) 0.6028(2) 0.2993(2) 0.0243(5) Uani 1 1 d .
O005 O 0.3796(2) 0.8056(2) 0.89471(19) 0.0259(5) Uani 1 1 d .
N006 N 0.5001(3) 0.8702(3) 0.7144(2) 0.0187(5) Uani 1 1 d .
N007 N 0.6702(3) 0.8037(2) 0.4396(2) 0.0186(5) Uani 1 1 d .
N008 N 0.6378(3) 0.7907(3) 0.3533(2) 0.0193(5) Uani 1 1 d .
N009 N 0.3776(3) 0.8900(3) 0.6816(2) 0.0212(6) Uani 1 1 d .
N00A N 0.5913(3) 0.8464(2) 0.6509(2) 0.0186(5) Uani 1 1 d .
N00B N 0.5126(3) 0.8067(3) 0.3335(2) 0.0212(6) Uani 1 1 d .
C00C C 0.5568(3) 0.8288(3) 0.4792(2) 0.0178(6) Uani 1 1 d .
C00D C 0.5210(3) 0.8498(3) 0.5715(2) 0.0177(6) Uani 1 1 d .
C00E C 0.3895(3) 0.8755(3) 0.5907(2) 0.0179(6) Uani 1 1 d .
C00F C 0.4588(3) 0.8311(3) 0.4138(3) 0.0190(6) Uani 1 1 d .
C00G C 0.9009(3) 0.8112(3) 0.1867(3) 0.0217(7) Uani 1 1 d .
C00H C 0.7513(3) 0.6688(3) 0.2564(3) 0.0207(6) Uani 1 1 d .
C00I C 0.6822(3) 0.9188(3) 0.9008(3) 0.0217(6) Uani 1 1 d .
C00J C 0.5378(3) 0.8760(3) 0.8095(2) 0.0200(6) Uani 1 1 d .
C00K C 0.8050(3) 0.8360(3) 0.2514(3) 0.0211(6) Uani 1 1 d .
H00K H 0.7904 0.8996 0.2715 0.025 Uiso 1 1 calc R
C00L C 0.6398(3) 0.9116(3) 0.8100(3) 0.0216(6) Uani 1 1 d .
H00L H 0.6808 0.9309 0.7498 0.026 Uiso 1 1 calc R
C00M C 0.9817(3) 0.8792(3) 0.1565(3) 0.0243(7) Uani 1 1 d .
C00N C 0.4757(3) 0.8425(3) 0.9013(3) 0.0213(6) Uani 1 1 d .
C00O C 0.7318(3) 0.7656(3) 0.2856(2) 0.0189(6) Uani 1 1 d .
C00P C 0.3255(3) 0.8575(3) 0.4351(3) 0.0229(7) Uani 1 1 d .
H00P H 0.2637 0.8589 0.3900 0.027 Uiso 1 1 calc R
C00Q C 0.8446(3) 0.6470(3) 0.1897(3) 0.0230(7) Uani 1 1 d .
H00Q H 0.8578 0.5848 0.1681 0.028 Uiso 1 1 calc R
C00R C 0.5201(3) 0.8485(3) 0.9914(3) 0.0234(7) Uani 1 1 d .
H00R H 0.4812 0.8266 1.0525 0.028 Uiso 1 1 calc R
C00S C 1.0536(3) 0.9326(3) 0.1361(3) 0.0244(7) Uani 1 1 d .
C00T C 0.2909(3) 0.8803(3) 0.5213(3) 0.0224(7) Uani 1 1 d .
H00T H 0.2049 0.8988 0.5357 0.027 Uiso 1 1 calc R
C00U C 1.2181(3) 1.0350(3) 0.1046(3) 0.0242(7) Uani 1 1 d .
C00V C 0.6211(3) 0.8865(3) 0.9918(3) 0.0225(7) Uani 1 1 d .
H00V H 0.6485 0.8906 1.0527 0.027 Uiso 1 1 calc R
C00W C 1.1396(3) 0.9898(3) 0.1175(3) 0.0243(7) Uani 1 1 d .
C00X C 0.9175(3) 0.7171(3) 0.1552(3) 0.0243(7) Uani 1 1 d .
H00X H 0.9789 0.7017 0.1103 0.029 Uiso 1 1 calc R
C00Y C 0.6781(4) 0.5139(3) 0.2623(3) 0.0282(8) Uani 1 1 d .
H00A H 0.7660 0.4514 0.2747 0.034 Uiso 1 1 calc R
H00B H 0.6456 0.5529 0.1866 0.034 Uiso 1 1 calc R
C00Z C 0.5881(4) 0.4585(3) 0.3254(3) 0.0293(8) Uani 1 1 d .
H00C H 0.6239 0.4185 0.4005 0.035 Uiso 1 1 calc R
H00D H 0.5859 0.3963 0.3044 0.035 Uiso 1 1 calc R
C010 C 0.3599(4) 0.5009(3) 0.3818(3) 0.0280(7) Uani 1 1 d .
H01A H 0.3976 0.4687 0.4556 0.034 Uiso 1 1 calc R
H01B H 0.3572 0.4334 0.3694 0.034 Uiso 1 1 calc R
C011 C 0.4481(4) 0.5520(3) 0.3100(3) 0.0290(8) Uani 1 1 d .
H01C H 0.4514 0.6189 0.3232 0.035 Uiso 1 1 calc R
H01D H 0.4094 0.5853 0.2364 0.035 Uiso 1 1 calc R
C012 C 0.2207(4) 0.5952(4) 0.3640(3) 0.0336(8) Uani 1 1 d .
H01E H 0.2243 0.6652 0.3713 0.040 Uiso 1 1 calc R
H01F H 0.1814 0.6231 0.2915 0.040 Uiso 1 1 calc R
C013 C 0.3047(4) 0.7839(4) 0.9810(3) 0.0339(9) Uani 1 1 d .
H01G H 0.2608 0.8577 0.9921 0.041 Uiso 1 1 calc R
H01H H 0.3613 0.7197 1.0464 0.041 Uiso 1 1 calc R
C014 C 0.2046(4) 0.7453(5) 0.9493(4) 0.0391(10) Uani 1 1 d .
H01I H 0.1486 0.8116 0.8845 0.047 Uiso 1 1 calc R
H01J H 0.1495 0.7329 1.0048 0.047 Uiso 1 1 calc R
C015 C 0.1331(4) 0.5493(4) 0.4395(4) 0.0448(11) Uani 1 1 d .
H01K H 0.0442 0.6094 0.4169 0.067 Uiso 1 1 calc GR
H01L H 0.1623 0.5350 0.5102 0.067 Uiso 1 1 calc GR
H01M H 0.1370 0.4743 0.4394 0.067 Uiso 1 1 calc GR
C016 C 0.2633(5) 0.6295(4) 0.9308(4) 0.0464(11) Uani 1 1 d .
H01N H 0.3189 0.6426 0.8757 0.056 Uiso 1 1 calc R
H01O H 0.1919 0.6188 0.9028 0.056 Uiso 1 1 calc R
C017 C 0.9087(5) 0.8059(5) 0.5943(4) 0.0473(11) Uani 1 1 d .
H017 H 0.8132 0.8518 0.5776 0.057 Uiso 1 1 calc R
C018 C 0.3457(6) 0.5072(5) 1.0280(5) 0.0655(16) Uani 1 1 d .
H01P H 0.3887 0.4449 1.0022 0.079 Uiso 1 1 calc R
H01Q H 0.4139 0.5187 1.0594 0.079 Uiso 1 1 calc R
C019 C 0.1691(8) 0.4278(7) 1.0746(6) 0.083(2) Uani 1 1 d .
H01R H 0.1065 0.4992 1.0178 0.124 Uiso 1 1 calc GR
H01S H 0.1246 0.3972 1.1327 0.124 Uiso 1 1 calc GR
H01T H 0.2122 0.3660 1.0493 0.124 Uiso 1 1 calc GR
C01A C 0.2707(9) 0.4610(6) 1.1126(5) 0.092(2) Uani 1 1 d .
H01U H 0.2265 0.5231 1.1384 0.110 Uiso 1 1 calc R
H01V H 0.3315 0.3893 1.1718 0.110 Uiso 1 1 calc R

loop_
_atom_site_aniso_label
_atom_site_aniso_U_11
_atom_site_aniso_U_22
_atom_site_aniso_U_33
_atom_site_aniso_U_23
_atom_site_aniso_U_13
_atom_site_aniso_U_12
Cl01 0.0462(6) 0.0666(8) 0.0538(7) -0.0305(6) 0.0100(5) -0.0295(6)
Cl02 0.0577(7) 0.0652(8) 0.0545(8) -0.0278(6) -0.0051(6) -0.0219(6)
Cl03 0.0630(8) 0.0469(7) 0.0670(9) -0.0173(6) -0.0021(7) -0.0177(6)
O004 0.0301(12) 0.0301(12) 0.0260(13) -0.0171(10) 0.0111(10) -0.0203(10)
O005 0.0298(12) 0.0443(15) 0.0186(12) -0.0176(11) 0.0111(10) -0.0260(11)
N006 0.0207(12) 0.0276(14) 0.0132(12) -0.0105(11) 0.0054(10) -0.0134(11)
N007 0.0220(12) 0.0241(13) 0.0139(12) -0.0092(11) 0.0029(10) -0.0123(11)
N008 0.0204(12) 0.0275(14) 0.0159(13) -0.0115(11) 0.0043(10) -0.0131(11)
N009 0.0210(13) 0.0289(14) 0.0173(13) -0.0100(11) 0.0033(10) -0.0136(11)
N00A 0.0212(12) 0.0240(13) 0.0146(12) -0.0092(10) 0.0041(10) -0.0120(11)
N00B 0.0204(12) 0.0283(14) 0.0184(13) -0.0111(11) 0.0013(10) -0.0119(11)
C00C 0.0214(14) 0.0198(14) 0.0141(14) -0.0066(11) 0.0009(11) -0.0105(12)
C00D 0.0207(14) 0.0197(14) 0.0140(14) -0.0065(12) 0.0021(11) -0.0100(12)
C00E 0.0206(14) 0.0233(15) 0.0143(14) -0.0093(12) 0.0055(11) -0.0121(12)
C00F 0.0217(14) 0.0225(15) 0.0167(15) -0.0092(12) 0.0033(12) -0.0119(12)
C00G 0.0225(15) 0.0301(17) 0.0149(15) -0.0089(13) 0.0021(12) -0.0135(13)
C00H 0.0218(14) 0.0274(16) 0.0155(15) -0.0087(13) 0.0024(12) -0.0128(13)
C00I 0.0248(15) 0.0258(16) 0.0188(15) -0.0098(13) 0.0034(12) -0.0142(13)
C00J 0.0239(15) 0.0271(16) 0.0137(15) -0.0099(12) 0.0046(12) -0.0138(13)
C00K 0.0236(15) 0.0262(16) 0.0162(15) -0.0093(13) 0.0004(12) -0.0121(13)
C00L 0.0257(15) 0.0299(17) 0.0141(15) -0.0094(13) 0.0047(12) -0.0160(14)
C00M 0.0254(16) 0.0346(18) 0.0171(16) -0.0121(14) 0.0045(13) -0.0151(14)
C00N 0.0244(15) 0.0285(16) 0.0174(15) -0.0112(13) 0.0070(12) -0.0154(13)
C00O 0.0209(14) 0.0256(15) 0.0138(14) -0.0096(12) 0.0030(11) -0.0115(12)
C00P 0.0206(14) 0.0309(17) 0.0211(16) -0.0114(14) 0.0008(12) -0.0137(13)
C00Q 0.0245(15) 0.0269(16) 0.0213(16) -0.0142(13) 0.0043(13) -0.0100(13)
C00R 0.0272(16) 0.0332(18) 0.0163(15) -0.0121(13) 0.0077(13) -0.0173(14)
C00S 0.0278(16) 0.0359(18) 0.0165(15) -0.0131(14) 0.0058(13) -0.0180(15)
C00T 0.0186(14) 0.0312(17) 0.0215(16) -0.0119(14) 0.0029(12) -0.0133(13)
C00U 0.0281(16) 0.0325(18) 0.0171(16) -0.0121(14) 0.0036(13) -0.0155(14)
C00V 0.0254(15) 0.0311(17) 0.0162(15) -0.0128(13) 0.0025(12) -0.0136(14)
C00W 0.0278(16) 0.0358(18) 0.0162(15) -0.0133(14) 0.0041(13) -0.0171(15)
C00X 0.0204(15) 0.0333(18) 0.0224(17) -0.0146(14) 0.0057(13) -0.0110(14)
C00Y 0.0319(18) 0.0293(18) 0.036(2) -0.0207(16) 0.0110(15) -0.0179(15)
C00Z 0.0343(18) 0.0284(18) 0.035(2) -0.0168(16) 0.0081(15) -0.0184(15)
C010 0.0312(18) 0.0295(18) 0.0242(18) -0.0074(14) 0.0021(14) -0.0169(15)
C011 0.0306(17) 0.0305(18) 0.0255(18) -0.0068(14) 0.0029(14) -0.0170(15)
C012 0.0301(18) 0.036(2) 0.031(2) -0.0082(16) 0.0027(15) -0.0146(16)
C013 0.040(2) 0.061(3) 0.0252(18) -0.0270(18) 0.0202(16) -0.036(2)
C014 0.035(2) 0.065(3) 0.038(2) -0.029(2) 0.0177(17) -0.034(2)
C015 0.039(2) 0.047(3) 0.043(3) -0.012(2) 0.012(2) -0.020(2)
C016 0.053(3) 0.053(3) 0.043(3) -0.015(2) -0.001(2) -0.036(2)
C017 0.044(2) 0.046(3) 0.049(3) -0.020(2) -0.002(2) -0.016(2)
C018 0.059(3) 0.056(3) 0.076(4) -0.036(3) -0.017(3) -0.007(3)
C019 0.099(5) 0.066(4) 0.066(4) 0.000(3) 0.019(4) -0.046(4)
C01A 0.137(7) 0.050(4) 0.045(3) 0.006(3) -0.015(4) -0.019(4)

loop_
_atom_type_symbol
_atom_type_description
_atom_type_scat_dispersion_real
_atom_type_scat_dispersion_imag
_atom_type_scat_source
C C 0.0033 0.0016 'International Tables Vol C Tables 4.2.6.8 and 6.1.1.4'
H H 0.0000 0.0000 'International Tables Vol C Tables 4.2.6.8 and 6.1.1.4'
N N 0.0061 0.0033 'International Tables Vol C Tables 4.2.6.8 and 6.1.1.4'
O O 0.0106 0.0060 'International Tables Vol C Tables 4.2.6.8 and 6.1.1.4'
Cl Cl 0.1484 0.1585 'International Tables Vol C Tables 4.2.6.8 and 6.1.1.4'

loop_
_exptl_crystal_face_index_h
_exptl_crystal_face_index_k
_exptl_crystal_face_index_l
_exptl_crystal_face_perp_dist
2 -9 10 0.1384
-4 10 -5 0.1207
14 11 9 0.1858
9 7 16 0.1452
-4 -10 10 0.1139
5 -10 4 0.1224
9 -8 1 0.1454
5 13 -7 0.1636
-3 15 4 0.1360
5 18 9 0.1546
1 16 15 0.1543
-5 8 18 0.1443
-4 -18 -10 0.1070
1 -13 -17 0.1334
6 11 18 0.1530
-1 3 19 0.1348
-10 -9 10 0.1450
-11 -16 -11 0.1328
-8 -13 -16 0.1184
2 -2 -19 0.1551
12 14 -2 0.2125
-8 -16 2 0.1191
9 14 15 0.1691
-7 7 -7 0.1355
2 9 -11 0.1434
14 -1 -3 0.2049
-14 1 2 0.1799
-7 -8 12 0.1344

loop_
_geom_angle_atom_site_label_1
_geom_angle_atom_site_label_2
_geom_angle_atom_site_label_3
_geom_angle
_geom_angle_site_symmetry_3
C00H O004 C00Y 119.7(3) .
C00N O005 C013 119.0(3) .
N009 N006 N00A 116.8(3) .
N009 N006 C00J 124.2(3) .
N00A N006 C00J 119.0(3) .
C00C N007 N008 102.0(2) .
N007 N008 C00O 120.5(3) .
N00B N008 N007 116.9(3) .
N00B N008 C00O 122.6(3) .
C00E N009 N006 102.8(3) .
C00D N00A N006 102.0(2) .
C00F N00B N008 102.9(3) .
N007 C00C C00D 132.4(3) .
N007 C00C C00F 109.8(3) .
C00F C00C C00D 117.7(3) .
N00A C00D C00C 132.0(3) .
N00A C00D C00E 109.6(3) .
C00E C00D C00C 118.4(3) .
N009 C00E C00D 108.7(3) .
N009 C00E C00T 128.5(3) .
C00D C00E C00T 122.8(3) .
N00B C00F C00C 108.4(3) .
N00B C00F C00P 128.8(3) .
C00C C00F C00P 122.8(3) .
C00K C00G C00M 119.8(3) .
C00K C00G C00X 118.6(3) .
C00X C00G C00M 121.6(3) .
O004 C00H C00O 116.0(3) .
O004 C00H C00Q 125.8(3) .
C00Q C00H C00O 118.2(3) .
C00L C00I C00U 118.7(3) 2_776
C00L C00I C00V 118.9(3) .
C00V C00I C00U 122.3(3) 2_776
C00L C00J N006 117.5(3) .
C00L C00J C00N 121.1(3) .
C00N C00J N006 121.4(3) .
C00G C00K H00K 120.1 .
C00O C00K C00G 119.8(3) .
C00O C00K H00K 120.1 .
C00I C00L H00L 119.8 .
C00J C00L C00I 120.5(3) .
C00J C00L H00L 119.8 .
C00S C00M C00G 176.7(4) .
O005 C00N C00J 117.1(3) .
O005 C00N C00R 125.1(3) .
C00R C00N C00J 117.8(3) .
C00H C00O N008 119.8(3) .
C00K C00O N008 118.6(3) .
C00K C00O C00H 121.5(3) .
C00F C00P H00P 120.3 .
C00T C00P C00F 119.4(3) .
C00T C00P H00P 120.3 .
C00H C00Q H00Q 119.7 .
C00X C00Q C00H 120.5(3) .
C00X C00Q H00Q 119.7 .
C00N C00R H00R 119.3 .
C00V C00R C00N 121.4(3) .
C00V C00R H00R 119.3 .
C00M C00S C00W 177.2(4) .
C00E C00T H00T 120.5 .
C00P C00T C00E 118.9(3) .
C00P C00T H00T 120.5 .
C00W C00U C00I 174.6(4) 2_776
C00I C00V H00V 119.8 .
C00R C00V C00I 120.3(3) .
C00R C00V H00V 119.8 .
C00U C00W C00S 177.2(4) .
C00G C00X H00X 119.3 .
C00Q C00X C00G 121.3(3) .
C00Q C00X H00X 119.3 .
O004 C00Y H00A 110.6 .
O004 C00Y H00B 110.6 .
O004 C00Y C00Z 105.8(3) .
H00A C00Y H00B 108.7 .
C00Z C00Y H00A 110.6 .
C00Z C00Y H00B 110.6 .
C00Y C00Z H00C 108.9 .
C00Y C00Z H00D 108.9 .
C00Y C00Z C011 113.3(3) .
H00C C00Z H00D 107.7 .
C011 C00Z H00C 108.9 .
C011 C00Z H00D 108.9 .
H01A C010 H01B 107.8 .
C011 C010 H01A 108.9 .
C011 C010 H01B 108.9 .
C011 C010 C012 113.2(3) .
C012 C010 H01A 108.9 .
C012 C010 H01B 108.9 .
C00Z C011 H01C 108.7 .
C00Z C011 H01D 108.7 .
C010 C011 C00Z 114.2(3) .
C010 C011 H01C 108.7 .
C010 C011 H01D 108.7 .
H01C C011 H01D 107.6 .
C010 C012 H01E 108.7 .
C010 C012 H01F 108.7 .
H01E C012 H01F 107.6 .
C015 C012 C010 114.4(3) .
C015 C012 H01E 108.7 .
C015 C012 H01F 108.7 .
O005 C013 H01G 110.5 .
O005 C013 H01H 110.5 .
O005 C013 C014 106.2(3) .
H01G C013 H01H 108.7 .
C014 C013 H01G 110.5 .
C014 C013 H01H 110.5 .
C013 C014 H01I 108.6 .
C013 C014 H01J 108.6 .
C013 C014 C016 114.7(4) .
H01I C014 H01J 107.6 .
C016 C014 H01I 108.6 .
C016 C014 H01J 108.6 .
C012 C015 H01K 109.5 .
C012 C015 H01L 109.5 .
C012 C015 H01M 109.5 .
H01K C015 H01L 109.5 .
H01K C015 H01M 109.5 .
H01L C015 H01M 109.5 .
C014 C016 H01N 107.9 .
C014 C016 H01O 107.9 .
C014 C016 C018 117.8(4) .
H01N C016 H01O 107.2 .
C018 C016 H01N 107.9 .
C018 C016 H01O 107.9 .
Cl01 C017 H017 108.3 .
Cl02 C017 Cl01 110.4(3) .
Cl02 C017 H017 108.3 .
Cl03 C017 Cl01 110.9(3) .
Cl03 C017 Cl02 110.6(3) .
Cl03 C017 H017 108.3 .
C016 C018 H01P 108.4 .
C016 C018 H01Q 108.4 .
H01P C018 H01Q 107.5 .
C01A C018 C016 115.5(5) .
C01A C018 H01P 108.4 .
C01A C018 H01Q 108.4 .
H01R C019 H01S 109.5 .
H01R C019 H01T 109.5 .
H01S C019 H01T 109.5 .
C01A C019 H01R 109.5 .
C01A C019 H01S 109.5 .
C01A C019 H01T 109.5 .
C018 C01A C019 113.0(6) .
C018 C01A H01U 109.0 .
C018 C01A H01V 109.0 .
C019 C01A H01U 109.0 .
C019 C01A H01V 109.0 .
H01U C01A H01V 107.8 .

loop_
_geom_bond_atom_site_label_1
_geom_bond_atom_site_label_2
_geom_bond_distance
_geom_bond_site_symmetry_2
Cl01 C017 1.761(6) .
Cl02 C017 1.761(5) .
Cl03 C017 1.753(5) .
O004 C00H 1.351(4) .
O004 C00Y 1.442(4) .
O005 C00N 1.344(4) .
O005 C013 1.433(4) .
N006 N009 1.342(4) .
N006 N00A 1.351(4) .
N006 C00J 1.429(4) .
N007 N008 1.346(4) .
N007 C00C 1.338(4) .
N008 N00B 1.345(4) .
N008 C00O 1.417(4) .
N009 C00E 1.339(4) .
N00A C00D 1.340(4) .
N00B C00F 1.338(4) .
C00C C00D 1.425(4) .
C00C C00F 1.417(4) .
C00D C00E 1.414(4) .
C00E C00T 1.442(4) .
C00F C00P 1.440(5) .
C00G C00K 1.401(5) .
C00G C00M 1.432(5) .
C00G C00X 1.402(5) .
C00H C00O 1.410(5) .
C00H C00Q 1.394(5) .
C00I C00L 1.400(5) .
C00I C00U 1.435(5) 2_776
C00I C00V 1.403(5) .
C00J C00L 1.378(4) .
C00J C00N 1.420(4) .
C00K H00K 0.9300 .
C00K C00O 1.386(4) .
C00L H00L 0.9300 .
C00M C00S 1.205(5) .
C00N C00R 1.392(5) .
C00P H00P 0.9300 .
C00P C00T 1.352(5) .
C00Q H00Q 0.9300 .
C00Q C00X 1.382(5) .
C00R H00R 0.9300 .
C00R C00V 1.388(5) .
C00S C00W 1.380(5) .
C00T H00T 0.9300 .
C00U C00I 1.435(5) 2_776
C00U C00W 1.198(5) .
C00V H00V 0.9300 .
C00X H00X 0.9300 .
C00Y H00A 0.9700 .
C00Y H00B 0.9700 .
C00Y C00Z 1.510(5) .
C00Z H00C 0.9700 .
C00Z H00D 0.9700 .
C00Z C011 1.525(5) .
C010 H01A 0.9700 .
C010 H01B 0.9700 .
C010 C011 1.518(5) .
C010 C012 1.518(5) .
C011 H01C 0.9700 .
C011 H01D 0.9700 .
C012 H01E 0.9700 .
C012 H01F 0.9700 .
C012 C015 1.511(6) .
C013 H01G 0.9700 .
C013 H01H 0.9700 .
C013 C014 1.518(5) .
C014 H01I 0.9700 .
C014 H01J 0.9700 .
C014 C016 1.522(7) .
C015 H01K 0.9600 .
C015 H01L 0.9600 .
C015 H01M 0.9600 .
C016 H01N 0.9700 .
C016 H01O 0.9700 .
C016 C018 1.560(8) .
C017 H017 0.9800 .
C018 H01P 0.9700 .
C018 H01Q 0.9700 .
C018 C01A 1.479(11) .
C019 H01R 0.9600 .
C019 H01S 0.9600 .
C019 H01T 0.9600 .
C019 C01A 1.524(11) .
C01A H01U 0.9700 .
C01A H01V 0.9700 .

loop_
_exptl_oxdiff_crystal_face_indexfrac_h
_exptl_oxdiff_crystal_face_indexfrac_k
_exptl_oxdiff_crystal_face_indexfrac_l
_exptl_oxdiff_crystal_face_x
_exptl_oxdiff_crystal_face_y
_exptl_oxdiff_crystal_face_z
2.0037 -9.0380 9.9801 0.5720 0.4687 0.7091
-4.0060 10.0287 -4.9846 -0.7244 -0.3931 -0.4747
14.0009 10.9870 8.9987 0.0130 0.9549 -0.3003
8.9990 6.9674 15.9875 -0.0021 0.9699 0.2643
-3.9991 -10.0361 9.9797 0.3563 0.1838 0.8817
5.0067 -10.0269 3.9856 0.7709 0.4061 0.4072
9.0084 -8.0191 0.9905 0.8454 0.4880 0.1126
4.9977 13.0329 -6.9804 -0.4807 -0.0394 -0.8744
-3.0093 15.0142 4.0098 -0.9674 -0.0451 -0.2691
4.9928 18.0023 9.0061 -0.7787 0.5045 -0.3339
0.9906 15.9874 14.9978 -0.8575 0.5272 0.0942
-5.0093 7.9719 17.9875 -0.6917 0.3658 0.6414
-3.9921 -18.0005 -10.0051 0.8252 -0.4914 0.2664
1.0094 -12.9794 -16.9929 0.7853 -0.5092 -0.3326
5.9952 10.9702 17.9893 -0.3606 0.8850 0.2848
-1.0050 2.9600 18.9813 -0.2372 0.6059 0.7659
-10.0028 -9.0313 9.9812 0.0305 -0.1066 0.9854
-10.9967 -15.9913 -11.0014 0.4006 -0.8672 0.3142
-7.9956 -12.9767 -15.9932 0.3778 -0.9057 -0.0808
2.0051 -1.9590 -18.9805 0.2272 -0.5607 -0.8233
12.0002 14.0186 -1.9858 -0.2270 0.4676 -0.8474
-7.9971 -16.0237 1.9836 0.5177 -0.2705 0.8241
8.9959 13.9800 14.9952 -0.3863 0.9161 -0.0212
-7.0059 7.0307 -6.9849 -0.6916 -0.5984 -0.3914
1.9986 9.0381 -10.9793 -0.3901 -0.3118 -0.8457
14.0085 -1.0022 -2.9989 0.6910 0.5693 -0.4216
-14.0083 1.0045 2.0000 -0.6896 -0.6042 0.3771
-7.0019 -8.0363 11.9796 0.1080 0.1042 0.9710
